data_2233576
loop_
_publ_author_name
'S\"ohnel, Tilo'
'Wichmann, Kathrin A.'
'Doert, Thomas'
'Cooper, Garth J. S.'

_publ_section_title
;
 3,12-Diaza-6,9-diazonia-2,13-dioxotetradecane bis(perchlorate)
;
_journal_coeditor_code NC2261
_journal_issue 2
_journal_name_full 'Acta Crystallographica Section E'
_journal_page_first o333
_journal_page_last o334
_journal_paper_doi 10.1107/S1600536811055516
_journal_volume 68
_journal_year 2012
_chemical_formula_iupac 'C10 H24 N4 O2 2+, 2Cl O4 -'
_chemical_formula_moiety 'C10 H24 N4 O2 2+, 2(Cl O4 -)'
_chemical_formula_sum 'C10 H24 Cl2 N4 O10'
_chemical_formula_weight 431.23
_chemical_name_common '(H2DAT 2 ClO4)'
_chemical_name_systematic
;
3,12-Diaza-6,9-diazonia-2,13-dioxotetradecane bis(perchlorate)
;
_space_group_IT_number 14
_symmetry_cell_setting monoclinic
_symmetry_space_group_name_Hall '-P 2ybc'
_symmetry_space_group_name_H-M 'P 1 21/c 1'
_atom_sites_solution_hydrogens geom
_atom_sites_solution_primary direct
_atom_sites_solution_secondary difmap
_audit_creation_method SHELXL-97
_cell_angle_alpha 90.00
_cell_angle_beta 110.846(6)
_cell_angle_gamma 90.00
_cell_formula_units_Z 2
_cell_length_a 6.0888(5)
_cell_length_b 10.9415(9)
_cell_length_c 14.8160(11)
_cell_measurement_reflns_used 12054
_cell_measurement_temperature 150(2)
_cell_measurement_theta_max 59.04
_cell_measurement_theta_min 4.74
_cell_volume 922.44(13)
_computing_cell_refinement 'X-AREA (Stoe & Cie, 2002)'
_computing_data_collection 'X-AREA (Stoe & Cie, 2002)'
_computing_data_reduction 'X-AREA (Stoe & Cie, 2002)'
_computing_molecular_graphics 'VESTA (Momma & Izumi, 2011)'
_computing_publication_material 'publCIF (Westrip, 2010)'
_computing_structure_refinement 'SHELXL97 (Sheldrick, 2008)'
_computing_structure_solution 'SHELXS97 (Sheldrick, 2008)'
_diffrn_ambient_temperature 150(2)
_diffrn_measured_fraction_theta_full 0.998
_diffrn_measured_fraction_theta_max 0.998
_diffrn_measurement_device_type 'Stoe IPDS II'
_diffrn_measurement_method 'Image plate detector'
_diffrn_radiation_monochromator graphite
_diffrn_radiation_source 'fine-focus sealed tube'
_diffrn_radiation_type MoK\a
_diffrn_radiation_wavelength 0.71073
_diffrn_reflns_av_R_equivalents 0.1137
_diffrn_reflns_av_sigmaI/netI 0.0650
_diffrn_reflns_limit_h_max 6
_diffrn_reflns_limit_h_min -7
_diffrn_reflns_limit_k_max 14
_diffrn_reflns_limit_k_min -14
_diffrn_reflns_limit_l_max 19
_diffrn_reflns_limit_l_min -19
_diffrn_reflns_number 11528
_diffrn_reflns_theta_full 27.50
_diffrn_reflns_theta_max 27.50
_diffrn_reflns_theta_min 2.37
_diffrn_standards_decay_% 1
_diffrn_standards_interval_time 3
_exptl_absorpt_coefficient_mu 0.410
_exptl_absorpt_correction_T_max 0.9360
_exptl_absorpt_correction_T_min 0.8369
_exptl_absorpt_correction_type numerical
_exptl_absorpt_process_details '(X-RED32; Stoe & Cie, 2001)'
_exptl_crystal_colour colourless
_exptl_crystal_density_diffrn 1.553
_exptl_crystal_density_method 'not measured'
_exptl_crystal_description 'not regular'
_exptl_crystal_F_000 452
_exptl_crystal_size_max 0.45
_exptl_crystal_size_mid 0.35
_exptl_crystal_size_min 0.17
_refine_diff_density_max 0.377
_refine_diff_density_min -0.419
_refine_ls_extinction_coef 0.0082(19)
_refine_ls_extinction_expression Fc^*^=kFc[1+0.001xFc^2^\l^3^/sin(2\q)]^-1/4^
_refine_ls_extinction_method 'SHELXL97 (Sheldrick, 2008)'
_refine_ls_goodness_of_fit_ref 1.027
_refine_ls_hydrogen_treatment constr
_refine_ls_matrix_type full
_refine_ls_number_parameters 120
_refine_ls_number_reflns 2113
_refine_ls_number_restraints 0
_refine_ls_restrained_S_all 1.027
_refine_ls_R_factor_all 0.0543
_refine_ls_R_factor_gt 0.0389
_refine_ls_shift/su_max 0.001
_refine_ls_shift/su_mean 0.000
_refine_ls_structure_factor_coef Fsqd
_refine_ls_weighting_details 'calc w=1/[\s^2^(Fo^2^)+(0.0435P)^2^+0.0412P] where P=(Fo^2^+2Fc^2^)/3'
_refine_ls_weighting_scheme calc
_refine_ls_wR_factor_gt 0.0825
_refine_ls_wR_factor_ref 0.0865
_reflns_number_gt 1624
_reflns_number_total 2113
_reflns_threshold_expression I>2sigma(I)
_cod_data_source_file nc2261.cif
_cod_data_source_block I
_cod_original_sg_symbol_H-M 'P 21/c'
_cod_database_code 2233576
_cod_database_fobs_code 2233576

loop_
_symmetry_equiv_pos_as_xyz
'x, y, z'
'-x, y+1/2, -z+1/2'
'-x, -y, -z'
'x, -y-1/2, z-1/2'

loop_
_atom_site_type_symbol
_atom_site_label
_atom_site_fract_x
_atom_site_fract_y
_atom_site_fract_z
_atom_site_U_iso_or_equiv
_atom_site_adp_type
_atom_site_calc_flag
_atom_site_refinement_flags
_atom_site_occupancy
_atom_site_symmetry_multiplicity
O O1 0.7492(2) -0.27758(14) 0.49858(8) 0.0292(3) Uani d . 1 1
N N3 0.4849(2) -0.35281(14) 0.55667(8) 0.0203(3) Uani d . 1 1
H H3 0.4552 -0.3783 0.6075 0.030 Uiso calc R 1 1
N N6 0.1286(2) -0.15588(13) 0.49690(8) 0.0180(3) Uani d . 1 1
H H6A 0.0102 -0.2008 0.5058 0.027 Uiso calc R 1 1
H H6B 0.2493 -0.1497 0.5556 0.027 Uiso calc R 1 1
C C1 0.8854(3) -0.3315(2) 0.66635(12) 0.0306(4) Uani d . 1 1
H H1A 0.9869 -0.4013 0.6669 0.046 Uiso calc R 1 1
H H1B 0.8082 -0.3455 0.7133 0.046 Uiso calc R 1 1
H H1C 0.9805 -0.2570 0.6835 0.046 Uiso calc R 1 1
C C2 0.7025(3) -0.31761(17) 0.56731(10) 0.0212(3) Uani d . 1 1
C C4 0.2944(3) -0.35009(17) 0.46258(10) 0.0218(4) Uani d . 1 1
H H4A 0.1589 -0.3965 0.4668 0.033 Uiso calc R 1 1
H H4B 0.3476 -0.3914 0.4145 0.033 Uiso calc R 1 1
C C5 0.2149(3) -0.22157(17) 0.42777(10) 0.0211(3) Uani d . 1 1
H H5A 0.3478 -0.1757 0.4205 0.032 Uiso calc R 1 1
H H5B 0.0875 -0.2255 0.3637 0.032 Uiso calc R 1 1
C C7 0.0392(3) -0.03159(17) 0.46280(11) 0.0230(4) Uani d . 1 1
H H7A -0.0947 -0.0376 0.4008 0.035 Uiso calc R 1 1
H H7B 0.1647 0.0169 0.4518 0.035 Uiso calc R 1 1
Cl Cl1 0.43802(6) -0.55724(4) 0.77065(2) 0.02264(14) Uani d . 1 1
O O2 0.4296(2) -0.55967(14) 0.86654(8) 0.0337(3) Uani d . 1 1
O O3 0.2285(3) -0.60503(17) 0.70295(10) 0.0478(4) Uani d . 1 1
O O4 0.4650(3) -0.43253(15) 0.74660(10) 0.0461(4) Uani d . 1 1
O O5 0.6382(3) -0.62675(18) 0.77258(10) 0.0507(5) Uani d . 1 1

loop_
_atom_site_aniso_label
_atom_site_aniso_U_11
_atom_site_aniso_U_22
_atom_site_aniso_U_33
_atom_site_aniso_U_12
_atom_site_aniso_U_13
_atom_site_aniso_U_23
O1 0.0253(6) 0.0377(9) 0.0282(5) -0.0049(6) 0.0139(5) -0.0020(5)
N3 0.0192(6) 0.0211(8) 0.0200(6) 0.0012(6) 0.0062(5) 0.0024(5)
N6 0.0164(6) 0.0183(7) 0.0180(5) 0.0012(6) 0.0044(4) 0.0009(5)
C1 0.0222(8) 0.0346(12) 0.0290(8) 0.0027(8) 0.0020(6) 0.0014(8)
C2 0.0204(7) 0.0180(9) 0.0251(7) 0.0018(7) 0.0081(6) -0.0024(6)
C4 0.0192(7) 0.0211(9) 0.0226(7) -0.0001(7) 0.0041(5) -0.0031(6)
C5 0.0214(7) 0.0231(9) 0.0185(6) 0.0032(7) 0.0069(5) 0.0001(6)
C7 0.0251(8) 0.0201(9) 0.0265(7) 0.0083(7) 0.0124(6) 0.0060(6)
Cl1 0.0200(2) 0.0276(2) 0.01913(18) 0.00163(17) 0.00557(13) 0.00246(15)
O2 0.0382(7) 0.0424(9) 0.0237(6) 0.0036(7) 0.0150(5) 0.0075(5)
O3 0.0355(8) 0.0518(11) 0.0400(7) -0.0072(8) -0.0063(6) -0.0065(7)
O4 0.0564(9) 0.0378(10) 0.0441(7) -0.0072(8) 0.0180(7) 0.0166(7)
O5 0.0381(8) 0.0661(13) 0.0463(8) 0.0256(8) 0.0130(6) -0.0092(8)

loop_
_atom_type_symbol
_atom_type_description
_atom_type_scat_dispersion_real
_atom_type_scat_dispersion_imag
_atom_type_scat_source
C C 0.0033 0.0016 'International Tables Vol C Tables 4.2.6.8 and 6.1.1.4'
H H 0.0000 0.0000 'International Tables Vol C Tables 4.2.6.8 and 6.1.1.4'
Cl Cl 0.1484 0.1585 'International Tables Vol C Tables 4.2.6.8 and 6.1.1.4'
N N 0.0061 0.0033 'International Tables Vol C Tables 4.2.6.8 and 6.1.1.4'
O O 0.0106 0.0060 'International Tables Vol C Tables 4.2.6.8 and 6.1.1.4'

loop_
_geom_angle_atom_site_label_1
_geom_angle_atom_site_label_2
_geom_angle_atom_site_label_3
_geom_angle_site_symmetry_1
_geom_angle_site_symmetry_3
_geom_angle
C2 N3 C4 . . 121.60(13)
C2 N3 H3 . . 119.2
C4 N3 H3 . . 119.2
C7 N6 C5 . . 112.56(12)
C7 N6 H6A . . 109.1
C5 N6 H6A . . 109.1
C7 N6 H6B . . 109.1
C5 N6 H6B . . 109.1
H6A N6 H6B . . 107.8
C2 C1 H1A . . 109.5
C2 C1 H1B . . 109.5
H1A C1 H1B . . 109.5
C2 C1 H1C . . 109.5
H1A C1 H1C . . 109.5
H1B C1 H1C . . 109.5
O1 C2 N3 . . 121.11(13)
O1 C2 C1 . . 122.39(15)
N3 C2 C1 . . 116.49(14)
N3 C4 C5 . . 113.08(13)
N3 C4 H4A . . 109.0
C5 C4 H4A . . 109.0
N3 C4 H4B . . 109.0
C5 C4 H4B . . 109.0
H4A C4 H4B . . 107.8
N6 C5 C4 . . 111.17(13)
N6 C5 H5A . . 109.4
C4 C5 H5A . . 109.4
N6 C5 H5B . . 109.4
C4 C5 H5B . . 109.4
H5A C5 H5B . . 108.0
N6 C7 C7 . 3_556 110.03(16)
N6 C7 H7A . . 109.7
C7 C7 H7A 3_556 . 109.7
N6 C7 H7B . . 109.7
C7 C7 H7B 3_556 . 109.7
H7A C7 H7B . . 108.2
O3 Cl1 O5 . . 111.45(11)
O3 Cl1 O4 . . 109.27(10)
O5 Cl1 O4 . . 109.82(11)
O3 Cl1 O2 . . 110.69(9)
O5 Cl1 O2 . . 107.47(8)
O4 Cl1 O2 . . 108.06(10)

loop_
_geom_bond_atom_site_label_1
_geom_bond_atom_site_label_2
_geom_bond_site_symmetry_2
_geom_bond_distance
O1 C2 . 1.231(2)
N3 C2 . 1.334(2)
N3 C4 . 1.4622(17)
N3 H3 . 0.8800
N6 C7 . 1.485(2)
N6 C5 . 1.492(2)
N6 H6A . 0.9200
N6 H6B . 0.9200
C1 C2 . 1.501(2)
C1 H1A . 0.9800
C1 H1B . 0.9800
C1 H1C . 0.9800
C4 C5 . 1.517(2)
C4 H4A . 0.9900
C4 H4B . 0.9900
C5 H5A . 0.9900
C5 H5B . 0.9900
C7 C7 3_556 1.515(3)
C7 H7A . 0.9900
C7 H7B . 0.9900
Cl1 O3 . 1.4129(13)
Cl1 O5 . 1.4284(15)
Cl1 O4 . 1.4344(16)
Cl1 O2 . 1.4401(12)

loop_
_geom_hbond_atom_site_label_D
_geom_hbond_atom_site_label_H
_geom_hbond_atom_site_label_A
_geom_hbond_site_symmetry_A
_geom_hbond_distance_DH
_geom_hbond_distance_HA
_geom_hbond_distance_DA
_geom_hbond_angle_DHA
N3 H3 O4 . 0.88 2.12 2.989(2) 167.2
N6 H6A O1 1_455 0.92 1.77 2.6745(19) 168.2
N6 H6B O2 2_656 0.92 2.13 2.9265(17) 144.9
N6 H6B O5 2_656 0.92 2.40 3.2141(19) 147.2
